data_4068532
loop_
_publ_author_name
'Yuan, Mingjun'
'Pullarkat, Sumod A.'
'Ma, Mengtao'
'Zhang, Yi'
'Huang, Yinhua'
'Li, Yongxin'
'Goel, Akash'
'Leung, Pak-Hing'

_publ_section_title
;
 Asymmetric Synthesis of Functionalized 1,2-Diphosphine via the
 Chemoselective Hydrophosphination of Coordinated Allylic Phosphines
;
_journal_issue 3
_journal_name_full Organometallics
_journal_page_first 780
_journal_paper_doi 10.1021/om8009188
_journal_volume 28
_journal_year 2009
_chemical_absolute_configuration ad
_chemical_formula_moiety 'C43 H44 N O P2 Pd, Cl O4'
_chemical_formula_sum 'C43 H44 Cl N O5 P2 Pd'
_chemical_formula_weight 858.58
_chemical_name_systematic
;

 ?

;
_space_group_IT_number 19
_symmetry_cell_setting orthorhombic
_symmetry_space_group_name_Hall 'P 2ac 2ab'
_symmetry_space_group_name_H-M 'P 21 21 21'
_atom_sites_solution_hydrogens geom
_atom_sites_solution_primary direct
_atom_sites_solution_secondary difmap
_audit_creation_method SHELXL-97
_cell_angle_alpha 90.00
_cell_angle_beta 90.00
_cell_angle_gamma 90.00
_cell_formula_units_Z 4
_cell_length_a 11.9138(3)
_cell_length_b 15.8503(4)
_cell_length_c 21.0527(5)
_cell_measurement_reflns_used 9102
_cell_measurement_temperature 173(2)
_cell_measurement_theta_max 33.13
_cell_measurement_theta_min 2.35
_cell_volume 3975.54(17)
_computing_cell_refinement 'Bruker SMART'
_computing_data_collection 'Bruker SMART'
_computing_data_reduction 'Bruker SAINT'
_computing_molecular_graphics 'Bruker SHELXTL'
_computing_publication_material 'Bruker SHELXTL'
_computing_structure_refinement 'SHELXL-97 (Sheldrick, 1997)'
_computing_structure_solution 'SHELXS-97 (Sheldrick, 1990)'
_diffrn_ambient_temperature 173(2)
_diffrn_measured_fraction_theta_full 0.999
_diffrn_measured_fraction_theta_max 0.999
_diffrn_measurement_device_type 'CCD area detector'
_diffrn_measurement_method 'phi and omega scans'
_diffrn_radiation_monochromator graphite
_diffrn_radiation_source 'fine-focus sealed tube'
_diffrn_radiation_type MoK\a
_diffrn_radiation_wavelength 0.71073
_diffrn_reflns_av_R_equivalents 0.0371
_diffrn_reflns_av_sigmaI/netI 0.0414
_diffrn_reflns_limit_h_max 18
_diffrn_reflns_limit_h_min -18
_diffrn_reflns_limit_k_max 24
_diffrn_reflns_limit_k_min -25
_diffrn_reflns_limit_l_max 33
_diffrn_reflns_limit_l_min -33
_diffrn_reflns_number 57653
_diffrn_reflns_theta_full 34.41
_diffrn_reflns_theta_max 34.41
_diffrn_reflns_theta_min 2.75
_exptl_absorpt_coefficient_mu 0.660
_exptl_absorpt_correction_T_max 0.9430
_exptl_absorpt_correction_T_min 0.8265
_exptl_absorpt_correction_type multi-scan
_exptl_absorpt_process_details sadabs
_exptl_crystal_colour colourless
_exptl_crystal_density_diffrn 1.434
_exptl_crystal_density_method 'not measured'
_exptl_crystal_description plate
_exptl_crystal_F_000 1768
_exptl_crystal_size_max 0.30
_exptl_crystal_size_mid 0.28
_exptl_crystal_size_min 0.09
_refine_diff_density_max 0.559
_refine_diff_density_min -0.456
_refine_diff_density_rms 0.067
_refine_ls_abs_structure_details 'Flack H D (1983), Acta Cryst. A39, 876-881'
_refine_ls_abs_structure_Flack -0.018(12)
_refine_ls_extinction_method none
_refine_ls_goodness_of_fit_ref 1.015
_refine_ls_hydrogen_treatment constr
_refine_ls_matrix_type full
_refine_ls_number_parameters 510
_refine_ls_number_reflns 16635
_refine_ls_number_restraints 70
_refine_ls_restrained_S_all 1.018
_refine_ls_R_factor_all 0.0388
_refine_ls_R_factor_gt 0.0302
_refine_ls_shift/su_max 0.002
_refine_ls_shift/su_mean 0.000
_refine_ls_structure_factor_coef Fsqd
_refine_ls_weighting_details 'calc w=1/[\s^2^(Fo^2^)+(0.0314P)^2^+0.3682P] where P=(Fo^2^+2Fc^2^)/3'
_refine_ls_weighting_scheme calc
_refine_ls_wR_factor_gt 0.0644
_refine_ls_wR_factor_ref 0.0681
_reflns_number_gt 14741
_reflns_number_total 16635
_reflns_threshold_expression >2sigma(I)
_cod_data_source_file om8009188_si_002.cif
_cod_data_source_block leung304
_cod_depositor_comments
;
The following automatic conversions were performed:

'_symmetry_cell_setting' value 'Orthorhombic' changed to
'orthorhombic' according to
/home/saulius/struct/CIF-dictionaries/cif_core.dic dictionary named
'cif_core.dic' version 2.4.2 from 2011-04-26.

Automatic conversion script
Id: cif_fix_values 1715 2011-07-08 13:25:40Z adriana 
;
_cod_original_sg_symbol_H-M P2(1)2(1)2(1)
_cod_database_code 4068532

loop_
_symmetry_equiv_pos_as_xyz
'x, y, z'
'-x+1/2, -y, z+1/2'
'-x, y+1/2, -z+1/2'
'x+1/2, -y+1/2, -z'

loop_
_atom_site_label
_atom_site_type_symbol
_atom_site_fract_x
_atom_site_fract_y
_atom_site_fract_z
_atom_site_U_iso_or_equiv
_atom_site_adp_type
_atom_site_occupancy
_atom_site_symmetry_multiplicity
_atom_site_calc_flag
_atom_site_refinement_flags
_atom_site_disorder_assembly
_atom_site_disorder_group
Pd1 Pd 0.746004(10) 0.487504(7) 1.006259(4) 0.01500(3) Uani 1 1 d . A 1
C1 C 0.89333(13) 0.50798(11) 0.95743(7) 0.0181(3) Uani 1 1 d . A 1
C2 C 0.92019(14) 0.48927(12) 0.89325(7) 0.0221(3) Uani 1 1 d . A 1
H2 H 0.8662 0.4614 0.8675 0.026 Uiso 1 1 calc R A 1
C3 C 1.02174(14) 0.51036(12) 0.86757(7) 0.0241(3) Uani 1 1 d . A 1
H3 H 1.0376 0.4957 0.8247 0.029 Uiso 1 1 calc R A 1
C4 C 1.10349(14) 0.55362(10) 0.90370(8) 0.0198(3) Uani 1 1 d . A 1
C5 C 1.20495(15) 0.58229(12) 0.87637(8) 0.0244(3) Uani 1 1 d . A 1
H5 H 1.2200 0.5708 0.8329 0.029 Uiso 1 1 calc R A 1
C6 C 1.28159(15) 0.62617(12) 0.91137(9) 0.0268(4) Uani 1 1 d . A 1
H6 H 1.3478 0.6472 0.8918 0.032 Uiso 1 1 calc R A 1
C7 C 1.26267(15) 0.64028(11) 0.97622(8) 0.0251(3) Uani 1 1 d . A 1
H7 H 1.3174 0.6693 1.0007 0.030 Uiso 1 1 calc R A 1
C8 C 1.16523(14) 0.61244(10) 1.00477(9) 0.0217(3) Uani 1 1 d . A 1
H8 H 1.1542 0.6218 1.0489 0.026 Uiso 1 1 calc R A 1
C9 C 1.08131(14) 0.57004(10) 0.96921(7) 0.0180(3) Uani 1 1 d . A 1
C10 C 0.97478(12) 0.54591(9) 0.99444(7) 0.0171(3) Uani 1 1 d . A 1
C11 C 0.94472(14) 0.56760(11) 1.06228(8) 0.0205(3) Uani 1 1 d . A 1
H11 H 1.0131 0.5622 1.0895 0.025 Uiso 1 1 calc R A 1
C12 C 0.90269(17) 0.65821(12) 1.06467(10) 0.0279(4) Uani 1 1 d . A 1
H12A H 0.9603 0.6960 1.0475 0.042 Uiso 1 1 calc R A 1
H12B H 0.8866 0.6738 1.1088 0.042 Uiso 1 1 calc R A 1
H12C H 0.8340 0.6632 1.0393 0.042 Uiso 1 1 calc R A 1
C13 C 0.80835(16) 0.53357(13) 1.14589(7) 0.0263(4) Uani 1 1 d . A 1
H13A H 0.7596 0.4891 1.1627 0.039 Uiso 1 1 calc R A 1
H13B H 0.7643 0.5850 1.1392 0.039 Uiso 1 1 calc R A 1
H13C H 0.8688 0.5451 1.1762 0.039 Uiso 1 1 calc R A 1
C14 C 0.91174(16) 0.42234(12) 1.09587(9) 0.0267(4) Uani 1 1 d . A 1
H14A H 0.9665 0.4276 1.1304 0.040 Uiso 1 1 calc R A 1
H14B H 0.9500 0.4038 1.0571 0.040 Uiso 1 1 calc R A 1
H14C H 0.8545 0.3808 1.1077 0.040 Uiso 1 1 calc R A 1
C15 C 0.56914(15) 0.39172(10) 1.12608(8) 0.0202(3) Uani 1 1 d . A 1
C16 C 0.62206(19) 0.31471(12) 1.11352(9) 0.0288(4) Uani 1 1 d . A 1
H16 H 0.6629 0.3075 1.0752 0.035 Uiso 1 1 calc R A 1
C17 C 0.6153(2) 0.24873(13) 1.15669(10) 0.0374(5) Uani 1 1 d . A 1
H17 H 0.6514 0.1966 1.1478 0.045 Uiso 1 1 calc R A 1
C18 C 0.5560(2) 0.25896(14) 1.21248(10) 0.0397(5) Uani 1 1 d . A 1
H18 H 0.5491 0.2131 1.2412 0.048 Uiso 1 1 calc R A 1
C19 C 0.5068(2) 0.33542(14) 1.22672(9) 0.0361(5) Uani 1 1 d . A 1
H19 H 0.4681 0.3425 1.2658 0.043 Uiso 1 1 calc R A 1
C20 C 0.51385(17) 0.40262(13) 1.18375(8) 0.0279(4) Uani 1 1 d . A 1
H20 H 0.4810 0.4555 1.1939 0.033 Uiso 1 1 calc R A 1
C21 C 0.51567(14) 0.56788(10) 1.08648(7) 0.0177(3) Uani 1 1 d . A 1
C22 C 0.41352(15) 0.57693(11) 1.11867(8) 0.0212(3) Uani 1 1 d . A 1
H22 H 0.3720 0.5281 1.1302 0.025 Uiso 1 1 calc R A 1
C23 C 0.37224(16) 0.65599(11) 1.13399(8) 0.0252(3) Uani 1 1 d . A 1
H23 H 0.3030 0.6611 1.1561 0.030 Uiso 1 1 calc R A 1
C24 C 0.43190(18) 0.72785(11) 1.11715(9) 0.0270(4) Uani 1 1 d . A 1
H24 H 0.4035 0.7821 1.1275 0.032 Uiso 1 1 calc R A 1
C25 C 0.53261(17) 0.72003(12) 1.08536(9) 0.0279(4) Uani 1 1 d . A 1
H25 H 0.5737 0.7691 1.0739 0.033 Uiso 1 1 calc R A 1
C26 C 0.57392(16) 0.64102(11) 1.07007(9) 0.0229(3) Uani 1 1 d . A 1
H26 H 0.6432 0.6365 1.0480 0.027 Uiso 1 1 calc R A 1
C27 C 0.47731(13) 0.42242(10) 1.00292(7) 0.0184(3) Uani 1 1 d . A 1
H27 H 0.5023 0.3633 0.9942 0.022 Uiso 1 1 calc R A 1
C28 C 0.35503(14) 0.41831(11) 1.02457(8) 0.0216(3) Uani 1 1 d . A 1
H28A H 0.3535 0.4091 1.0711 0.026 Uiso 1 1 calc R A 1
H28B H 0.3193 0.4736 1.0161 0.026 Uiso 1 1 calc R A 1
C29 C 0.28605(15) 0.35021(12) 0.99308(10) 0.0277(4) Uani 1 1 d . A 1
C30 C 0.16253(15) 0.35523(12) 1.00569(11) 0.0324(4) Uani 1 1 d . A 1
H30A H 0.1267 0.3898 0.9729 0.049 Uiso 1 1 calc R A 1
H30B H 0.1498 0.3808 1.0475 0.049 Uiso 1 1 calc R A 1
H30C H 0.1303 0.2984 1.0050 0.049 Uiso 1 1 calc R A 1
C31 C 0.49185(13) 0.47290(11) 0.94131(7) 0.0200(3) Uani 1 1 d . A 1
H31A H 0.4636 0.5310 0.9475 0.024 Uiso 1 1 calc R A 1
H31B H 0.4474 0.4463 0.9070 0.024 Uiso 1 1 calc R A 1
C32 C 0.65929(16) 0.38178(11) 0.87110(8) 0.0208(3) Uani 1 1 d . A 1
C33 C 0.59096(19) 0.36873(13) 0.81777(9) 0.0325(4) Uani 1 1 d . A 1
H33 H 0.5360 0.4094 0.8063 0.039 Uiso 1 1 calc R A 1
C34 C 0.6042(2) 0.29598(15) 0.78186(11) 0.0463(6) Uani 1 1 d . A 1
H34 H 0.5578 0.2865 0.7459 0.056 Uiso 1 1 calc R A 1
C35 C 0.6847(3) 0.23755(14) 0.79842(12) 0.0517(7) Uani 1 1 d . A 1
H35 H 0.6935 0.1878 0.7737 0.062 Uiso 1 1 calc R A 1
C36 C 0.7526(3) 0.25065(12) 0.85071(10) 0.0477(6) Uani 1 1 d . A 1
H36 H 0.8083 0.2102 0.8615 0.057 Uiso 1 1 calc R A 1
C37 C 0.7400(2) 0.32279(11) 0.88754(8) 0.0304(4) Uani 1 1 d . A 1
H37 H 0.7862 0.3316 0.9237 0.036 Uiso 1 1 calc R A 1
C38 C 0.64924(14) 0.56633(10) 0.86529(7) 0.0176(3) Uani 1 1 d . A 1
C39 C 0.69516(16) 0.56123(11) 0.80460(8) 0.0242(3) Uani 1 1 d . A 1
H39 H 0.7207 0.5084 0.7888 0.029 Uiso 1 1 calc R A 1
C40 C 0.70382(18) 0.63298(12) 0.76693(8) 0.0283(4) Uani 1 1 d . A 1
H40 H 0.7362 0.6290 0.7258 0.034 Uiso 1 1 calc R A 1
C41 C 0.66583(17) 0.70971(12) 0.78880(9) 0.0261(4) Uani 1 1 d . A 1
H41 H 0.6708 0.7584 0.7627 0.031 Uiso 1 1 calc R A 1
C42 C 0.62041(17) 0.71537(11) 0.84911(9) 0.0262(4) Uani 1 1 d . A 1
H42 H 0.5940 0.7682 0.8643 0.031 Uiso 1 1 calc R A 1
C43 C 0.61310(16) 0.64462(11) 0.88748(8) 0.0233(3) Uani 1 1 d . A 1
H43 H 0.5833 0.6495 0.9292 0.028 Uiso 1 1 calc R A 1
Cl1 Cl 0.66044(14) 0.98382(12) 0.78313(8) 0.0291(2) Uani 0.754(6) 1 d PD B 1
Cl1A Cl 0.6622(5) 0.9732(3) 0.7641(3) 0.0346(9) Uani 0.246(6) 1 d PD B 2
N1 N 0.85739(11) 0.50560(9) 1.08450(6) 0.0191(3) Uani 1 1 d . . .
O1 O 0.32865(14) 0.29443(12) 0.96213(10) 0.0549(5) Uani 1 1 d . . .
O2 O 0.7629(2) 0.9580(3) 0.75328(13) 0.0631(12) Uani 0.754(6) 1 d PDU B 1
O3 O 0.6852(2) 1.02987(16) 0.83995(14) 0.0524(9) Uani 0.754(6) 1 d PDU B 1
O2A O 0.7094(12) 0.9180(6) 0.7208(6) 0.080(4) Uani 0.246(6) 1 d PDU B 2
O3A O 0.7469(9) 1.0273(5) 0.7884(6) 0.079(5) Uani 0.246(6) 1 d PDU B 2
O4 O 0.59967(18) 0.91224(11) 0.80309(9) 0.0554(5) Uani 1 1 d D . .
O5 O 0.59124(16) 1.03225(12) 0.73954(9) 0.0562(5) Uani 1 1 d D . .
P1 P 0.57613(3) 0.46798(3) 1.061565(18) 0.01627(7) Uani 1 1 d . . .
P2 P 0.64016(3) 0.47634(3) 0.918315(17) 0.01583(7) Uani 1 1 d . . .

loop_
_atom_site_aniso_label
_atom_site_aniso_U_11
_atom_site_aniso_U_22
_atom_site_aniso_U_33
_atom_site_aniso_U_23
_atom_site_aniso_U_13
_atom_site_aniso_U_12
Pd1 0.01300(4) 0.01884(5) 0.01316(4) -0.00024(3) 0.00048(4) -0.00029(5)
C1 0.0155(6) 0.0226(7) 0.0163(5) 0.0009(5) 0.0003(5) -0.0011(6)
C2 0.0173(7) 0.0312(8) 0.0177(6) -0.0037(6) 0.0006(5) -0.0033(7)
C3 0.0228(7) 0.0303(9) 0.0193(6) -0.0026(6) 0.0050(5) -0.0016(7)
C4 0.0169(7) 0.0208(8) 0.0216(7) 0.0009(6) 0.0040(6) 0.0014(6)
C5 0.0181(8) 0.0281(9) 0.0269(8) 0.0017(7) 0.0070(6) 0.0008(7)
C6 0.0140(7) 0.0285(9) 0.0379(9) 0.0074(7) 0.0043(7) -0.0007(6)
C7 0.0167(8) 0.0256(8) 0.0331(8) 0.0043(6) -0.0054(7) -0.0028(7)
C8 0.0171(7) 0.0233(7) 0.0248(7) 0.0013(6) -0.0033(7) 0.0002(6)
C9 0.0148(7) 0.0191(7) 0.0201(6) 0.0014(5) -0.0003(5) 0.0013(6)
C10 0.0153(6) 0.0202(7) 0.0159(6) 0.0009(5) 0.0007(5) 0.0010(5)
C11 0.0158(7) 0.0293(9) 0.0162(6) -0.0005(6) -0.0008(6) -0.0022(6)
C12 0.0273(9) 0.0262(9) 0.0301(9) -0.0074(7) 0.0049(7) -0.0041(8)
C13 0.0250(8) 0.0398(10) 0.0141(6) -0.0019(6) 0.0020(6) -0.0052(8)
C14 0.0213(8) 0.0318(9) 0.0270(8) 0.0090(7) -0.0030(7) 0.0007(7)
C15 0.0206(8) 0.0199(7) 0.0201(7) 0.0017(6) 0.0002(6) -0.0026(6)
C16 0.0395(11) 0.0237(9) 0.0230(7) 0.0012(6) 0.0000(7) 0.0020(8)
C17 0.0579(15) 0.0213(9) 0.0330(9) 0.0022(7) -0.0061(10) 0.0013(9)
C18 0.0567(15) 0.0346(11) 0.0278(9) 0.0129(8) -0.0072(10) -0.0106(10)
C19 0.0408(12) 0.0462(12) 0.0212(8) 0.0086(8) 0.0036(8) -0.0043(10)
C20 0.0310(10) 0.0319(10) 0.0208(7) 0.0034(7) 0.0036(7) 0.0019(8)
C21 0.0162(7) 0.0177(7) 0.0191(6) -0.0005(5) 0.0011(6) -0.0016(6)
C22 0.0212(8) 0.0200(7) 0.0225(7) -0.0016(6) 0.0047(6) -0.0005(6)
C23 0.0251(9) 0.0258(8) 0.0247(7) -0.0055(6) 0.0032(7) 0.0032(7)
C24 0.0350(10) 0.0197(8) 0.0264(8) -0.0053(6) 0.0010(7) 0.0034(7)
C25 0.0306(10) 0.0194(8) 0.0335(9) -0.0001(7) 0.0014(8) -0.0045(7)
C26 0.0206(8) 0.0225(8) 0.0255(8) 0.0001(6) 0.0034(6) -0.0016(7)
C27 0.0178(6) 0.0165(6) 0.0208(7) -0.0006(6) 0.0014(6) -0.0011(5)
C28 0.0190(8) 0.0207(7) 0.0250(7) -0.0015(6) 0.0042(6) -0.0042(6)
C29 0.0214(7) 0.0256(8) 0.0361(9) -0.0049(7) 0.0011(7) -0.0040(6)
C30 0.0183(8) 0.0312(9) 0.0476(11) -0.0043(9) 0.0012(9) -0.0029(7)
C31 0.0143(6) 0.0251(8) 0.0207(6) 0.0022(6) -0.0005(5) 0.0002(6)
C32 0.0229(8) 0.0195(7) 0.0200(7) -0.0017(6) 0.0001(6) -0.0016(6)
C33 0.0337(11) 0.0343(10) 0.0294(9) -0.0101(8) -0.0065(8) -0.0019(9)
C34 0.0603(17) 0.0394(12) 0.0390(11) -0.0175(10) -0.0051(11) -0.0115(12)
C35 0.087(2) 0.0226(10) 0.0451(12) -0.0125(9) 0.0103(14) -0.0036(12)
C36 0.0754(18) 0.0237(9) 0.0439(10) 0.0040(7) 0.0106(15) 0.0186(14)
C37 0.0398(11) 0.0246(8) 0.0267(7) 0.0025(6) 0.0006(9) 0.0069(9)
C38 0.0155(7) 0.0201(7) 0.0172(6) 0.0001(5) -0.0005(5) -0.0005(6)
C39 0.0319(9) 0.0213(8) 0.0195(7) -0.0008(6) 0.0036(6) 0.0018(7)
C40 0.0407(11) 0.0255(9) 0.0187(7) 0.0011(6) 0.0038(7) -0.0031(8)
C41 0.0291(9) 0.0236(8) 0.0256(8) 0.0051(6) -0.0013(7) -0.0034(7)
C42 0.0298(10) 0.0186(8) 0.0303(8) -0.0004(6) 0.0039(7) 0.0017(7)
C43 0.0274(9) 0.0208(8) 0.0217(7) -0.0009(6) 0.0059(6) -0.0003(7)
Cl1 0.0250(3) 0.0289(5) 0.0334(6) 0.0094(4) -0.0013(4) 0.0023(4)
Cl1A 0.0345(13) 0.0266(15) 0.043(2) 0.0058(16) 0.0005(18) -0.0003(11)
N1 0.0175(6) 0.0261(7) 0.0137(5) 0.0010(5) -0.0003(4) -0.0001(5)
O1 0.0296(9) 0.0495(10) 0.0855(14) -0.0410(9) 0.0116(9) -0.0097(8)
O2 0.0409(15) 0.105(3) 0.0435(13) 0.0329(16) 0.0158(12) 0.0229(18)
O3 0.0500(15) 0.0463(14) 0.0608(17) -0.0101(12) -0.0213(13) 0.0058(12)
O2A 0.117(10) 0.052(5) 0.070(7) 0.013(5) 0.058(7) 0.020(6)
O3A 0.064(6) 0.041(4) 0.132(10) 0.028(5) -0.065(7) -0.011(5)
O4 0.0648(13) 0.0430(10) 0.0584(11) 0.0172(8) 0.0179(10) -0.0024(9)
O5 0.0475(10) 0.0469(10) 0.0741(12) 0.0270(9) -0.0164(9) 0.0070(9)
P1 0.01538(17) 0.01704(18) 0.01639(15) 0.00019(13) 0.00217(13) -0.00081(15)
P2 0.01444(16) 0.01842(19) 0.01462(14) -0.00043(13) -0.00011(12) -0.00028(15)

loop_
_atom_type_symbol
_atom_type_description
_atom_type_scat_dispersion_real
_atom_type_scat_dispersion_imag
_atom_type_scat_source
C C 0.0033 0.0016 'International Tables Vol C Tables 4.2.6.8 and 6.1.1.4'
H H 0.0000 0.0000 'International Tables Vol C Tables 4.2.6.8 and 6.1.1.4'
N N 0.0061 0.0033 'International Tables Vol C Tables 4.2.6.8 and 6.1.1.4'
O O 0.0106 0.0060 'International Tables Vol C Tables 4.2.6.8 and 6.1.1.4'
P P 0.1023 0.0942 'International Tables Vol C Tables 4.2.6.8 and 6.1.1.4'
Cl Cl 0.1484 0.1585 'International Tables Vol C Tables 4.2.6.8 and 6.1.1.4'
Pd Pd -0.9988 1.0072 'International Tables Vol C Tables 4.2.6.8 and 6.1.1.4'

loop_
_geom_angle_atom_site_label_1
_geom_angle_atom_site_label_2
_geom_angle_atom_site_label_3
_geom_angle
C1 Pd1 N1 80.46(5)
C1 Pd1 P2 94.56(4)
N1 Pd1 P2 174.42(4)
C1 Pd1 P1 178.42(5)
N1 Pd1 P1 99.81(4)
P2 Pd1 P1 85.110(14)
C10 C1 C2 117.98(14)
C10 C1 Pd1 112.67(10)
C2 C1 Pd1 129.35(12)
C3 C2 C1 121.66(15)
C2 C3 C4 121.05(14)
C3 C4 C5 121.75(15)
C3 C4 C9 118.73(15)
C5 C4 C9 119.51(16)
C6 C5 C4 121.10(16)
C5 C6 C7 119.99(16)
C8 C7 C6 120.57(17)
C7 C8 C9 120.98(16)
C8 C9 C10 123.86(15)
C8 C9 C4 117.75(15)
C10 C9 C4 118.34(15)
C1 C10 C9 122.07(14)
C1 C10 C11 117.72(13)
C9 C10 C11 120.06(14)
N1 C11 C10 107.99(13)
N1 C11 C12 112.23(14)
C10 C11 C12 108.89(14)
C20 C15 C16 119.09(16)
C20 C15 P1 126.17(14)
C16 C15 P1 114.70(13)
C17 C16 C15 120.50(18)
C18 C17 C16 119.9(2)
C19 C18 C17 120.38(19)
C18 C19 C20 120.18(19)
C15 C20 C19 119.84(19)
C26 C21 C22 117.85(15)
C26 C21 P1 117.10(13)
C22 C21 P1 125.00(12)
C23 C22 C21 120.95(16)
C22 C23 C24 120.08(17)
C25 C24 C23 119.70(17)
C24 C25 C26 120.24(17)
C25 C26 C21 121.18(17)
C28 C27 C31 112.47(13)
C28 C27 P1 115.07(11)
C31 C27 P1 106.77(10)
C29 C28 C27 114.73(14)
O1 C29 C30 123.13(17)
O1 C29 C28 122.05(17)
C30 C29 C28 114.77(16)
C27 C31 P2 110.35(11)
C37 C32 C33 120.22(17)
C37 C32 P2 120.57(13)
C33 C32 P2 119.21(14)
C34 C33 C32 119.5(2)
C35 C34 C33 120.0(2)
C34 C35 C36 120.5(2)
C35 C36 C37 120.3(2)
C32 C37 C36 119.5(2)
C39 C38 C43 118.72(15)
C39 C38 P2 122.84(13)
C43 C38 P2 118.37(12)
C40 C39 C38 120.34(16)
C41 C40 C39 120.48(16)
C40 C41 C42 119.53(17)
C41 C42 C43 120.50(17)
C42 C43 C38 120.39(16)
O4 Cl1 O3 105.50(17)
O4 Cl1 O2 109.8(2)
O3 Cl1 O2 109.6(2)
O4 Cl1 O5 108.78(16)
O3 Cl1 O5 112.05(18)
O2 Cl1 O5 110.92(16)
O5 Cl1A O2A 115.9(6)
O5 Cl1A O3A 99.4(5)
O2A Cl1A O3A 109.3(9)
O5 Cl1A O4 110.4(4)
O2A Cl1A O4 99.1(5)
O3A Cl1A O4 123.8(6)
C13 N1 C14 107.19(13)
C13 N1 C11 110.32(13)
C14 N1 C11 109.14(13)
C13 N1 Pd1 117.82(10)
C14 N1 Pd1 105.98(10)
C11 N1 Pd1 106.11(9)
Cl1 O4 Cl1A 17.2(2)
Cl1A O5 Cl1 17.4(2)
C21 P1 C15 110.19(8)
C21 P1 C27 106.27(7)
C15 P1 C27 102.08(8)
C21 P1 Pd1 111.65(5)
C15 P1 Pd1 119.70(6)
C27 P1 Pd1 105.54(5)
C32 P2 C38 107.77(7)
C32 P2 C31 103.97(8)
C38 P2 C31 104.08(8)
C32 P2 Pd1 116.51(6)
C38 P2 Pd1 114.30(5)
C31 P2 Pd1 109.01(5)

loop_
_geom_bond_atom_site_label_1
_geom_bond_atom_site_label_2
_geom_bond_distance
Pd1 C1 2.0598(15)
Pd1 N1 2.1347(12)
Pd1 P2 2.2471(4)
Pd1 P1 2.3553(4)
C1 C10 1.382(2)
C1 C2 1.420(2)
C2 C3 1.367(2)
C3 C4 1.413(2)
C4 C5 1.414(2)
C4 C9 1.428(2)
C5 C6 1.364(3)
C6 C7 1.402(3)
C7 C8 1.380(2)
C8 C9 1.418(2)
C9 C10 1.428(2)
C10 C11 1.512(2)
C11 N1 1.506(2)
C11 C12 1.522(3)
C13 N1 1.486(2)
C14 N1 1.489(2)
C15 C20 1.392(2)
C15 C16 1.399(3)
C15 P1 1.8200(16)
C16 C17 1.388(3)
C17 C18 1.380(3)
C18 C19 1.379(3)
C19 C20 1.400(3)
C21 C26 1.395(2)
C21 C22 1.400(2)
C21 P1 1.8169(17)
C22 C23 1.384(2)
C23 C24 1.389(3)
C24 C25 1.379(3)
C25 C26 1.384(3)
C27 C28 1.528(2)
C27 C31 1.534(2)
C27 P1 1.8525(16)
C28 C29 1.510(2)
C29 O1 1.210(2)
C29 C30 1.498(3)
C31 P2 1.8329(16)
C32 C37 1.385(3)
C32 C33 1.402(3)
C32 P2 1.8127(17)
C33 C34 1.388(3)
C34 C35 1.378(4)
C35 C36 1.382(4)
C36 C37 1.390(3)
C38 C39 1.392(2)
C38 C43 1.394(2)
C38 P2 1.8144(16)
C39 C40 1.390(2)
C40 C41 1.377(3)
C41 C42 1.383(3)
C42 C43 1.385(2)
Cl1 O4 1.410(2)
Cl1 O3 1.432(3)
Cl1 O2 1.433(3)
Cl1 O5 1.453(2)
Cl1A O5 1.363(6)
Cl1A O2A 1.382(8)
Cl1A O3A 1.420(8)
Cl1A O4 1.471(6)
